data_7156320
loop_
_publ_author_name
'Yamada, Shigeyuki'
'Morita, Masato'
'Agou, Tomohiro'
'Kubota, Toshio'
'Ichikawa, Takahiro'
'Konno, Tsutomu'

_publ_section_title
;
 Thermoresponsive luminescence properties of polyfluorinated
 bistolane-type light-emitting liquid crystals.
;
_journal_issue 31
_journal_name_full 'Organic &amp; biomolecular chemistry'
_journal_page_first 5609
_journal_page_last 5617
_journal_paper_doi 10.1039/c8ob01497c
_journal_volume 16
_journal_year 2018
_chemical_formula_moiety 'C28 H21 F5 O'
_chemical_formula_sum 'C28 H21 F5 O'
_chemical_formula_weight 468.45
_chemical_name_systematic 2,3,4,5,6-Pentafluoro-4-[4-[(4-hexyloxyphenyl)ethynyl]phenylethynyl]benzene
_space_group_crystal_system orthorhombic
_space_group_IT_number 33
_space_group_name_Hall 'P 2c -2n'
_space_group_name_H-M_alt 'P n a 21'
_symmetry_space_group_name_Hall 'P 2c -2n'
_symmetry_space_group_name_H-M 'P n a 21'
_atom_sites_solution_hydrogens geom
_audit_creation_method SHELXL-2016/6
_audit_update_record
;
2018-04-23 deposited with the CCDC.
2018-07-13 downloaded from the CCDC.
;
_cell_angle_alpha 90
_cell_angle_beta 90
_cell_angle_gamma 90
_cell_formula_units_Z 4
_cell_length_a 11.4515(6)
_cell_length_b 4.9051(3)
_cell_length_c 39.555(2)
_cell_measurement_reflns_used 9631
_cell_measurement_temperature 173(2)
_cell_measurement_theta_max 31.366
_cell_measurement_theta_min 3.541
_cell_volume 2221.8(2)
_computing_cell_refinement 'CrysAlisPro 1.171.38.46 (Rigaku OD, 2015)'
_computing_data_collection CrystalClear
_computing_data_reduction 'CrysAlisPro 1.171.38.46 (Rigaku OD, 2015)'
_computing_molecular_graphics
;
Yadokari-XG 2014 (Wakita, Nemoto, et al., 2016)
;
_computing_publication_material
;
Yadokari-XG 2014 (Wakita, Nemoto, et al., 2016)
;
_computing_structure_refinement 'SHELXL-2016/6 (Sheldrick, 2016)'
_computing_structure_solution 'SHELXT-2014/5 (Sheldrick, 2014)'
_diffrn_ambient_temperature 173(2)
_diffrn_measured_fraction_theta_full 0.994
_diffrn_measured_fraction_theta_max 0.994
_diffrn_measurement_device_type ccd
_diffrn_measurement_method \w
_diffrn_radiation_type MoK\a
_diffrn_radiation_wavelength 0.71073
_diffrn_reflns_av_R_equivalents 0.0496
_diffrn_reflns_av_unetI/netI 0.0408
_diffrn_reflns_Laue_measured_fraction_full 0.994
_diffrn_reflns_Laue_measured_fraction_max 0.994
_diffrn_reflns_limit_h_max 13
_diffrn_reflns_limit_h_min -13
_diffrn_reflns_limit_k_max 5
_diffrn_reflns_limit_k_min -5
_diffrn_reflns_limit_l_max 47
_diffrn_reflns_limit_l_min -47
_diffrn_reflns_number 17767
_diffrn_reflns_point_group_measured_fraction_full 0.992
_diffrn_reflns_point_group_measured_fraction_max 0.992
_diffrn_reflns_theta_full 25.242
_diffrn_reflns_theta_max 25.498
_diffrn_reflns_theta_min 3.090
_diffrn_source 'fine-focus sealed tube'
_exptl_absorpt_coefficient_mu 0.113
_exptl_absorpt_correction_T_max 1.00000
_exptl_absorpt_correction_T_min 0.79211
_exptl_absorpt_correction_type multi-scan
_exptl_absorpt_process_details
;
CrysAlisPro 1.171.38.46 (Rigaku Oxford Diffraction, 2015)
Empirical absorption correction using spherical harmonics,
 implemented in SCALE3 ABSPACK scaling algorithm.
;
_exptl_crystal_colour colourless
_exptl_crystal_density_diffrn 1.400
_exptl_crystal_description platelet
_exptl_crystal_F_000 968
_exptl_crystal_preparation Luminescent
_exptl_crystal_recrystallization_method 'Re-crystallisation from solvent: CH2Cl2 and MeOH'
_exptl_crystal_size_max 0.210
_exptl_crystal_size_mid 0.180
_exptl_crystal_size_min 0.100
_refine_diff_density_max 0.153
_refine_diff_density_min -0.155
_refine_diff_density_rms 0.035
_refine_ls_abs_structure_details
;
 Flack x determined using 1623 quotients [(I+)-(I-)]/[(I+)+(I-)]
 (Parsons, Flack and Wagner, Acta Cryst. B69 (2013) 249-259).
;
_refine_ls_abs_structure_Flack 0.1(3)
_refine_ls_extinction_method none
_refine_ls_goodness_of_fit_ref 1.048
_refine_ls_hydrogen_treatment constr
_refine_ls_matrix_type full
_refine_ls_number_parameters 308
_refine_ls_number_reflns 4070
_refine_ls_number_restraints 1
_refine_ls_restrained_S_all 1.047
_refine_ls_R_factor_all 0.0456
_refine_ls_R_factor_gt 0.0404
_refine_ls_shift/su_max 0.000
_refine_ls_shift/su_mean 0.000
_refine_ls_structure_factor_coef Fsqd
_refine_ls_weighting_details 'w=1/[\s^2^(Fo^2^)+(0.0389P)^2^+0.6274P] where P=(Fo^2^+2Fc^2^)/3'
_refine_ls_weighting_scheme calc
_refine_ls_wR_factor_gt 0.0876
_refine_ls_wR_factor_ref 0.0908
_reflns_Friedel_coverage 0.967
_reflns_Friedel_fraction_full 0.990
_reflns_Friedel_fraction_max 0.991
_reflns_number_gt 3772
_reflns_number_total 4070
_reflns_threshold_expression 'I > 2\s(I)'
_cod_data_source_file c8ob01497c2.cif
_cod_data_source_block y_1
_cod_depositor_comments 'Adding full bibliography for 7156319--7156320.cif.'
_cod_database_code 7156320
_shelx_shelxl_version_number 2016/6
_shelx_space_group_comment
;
The symmetry employed for this shelxl refinement is uniquely defined
by the following loop, which should always be used as a source of
symmetry information in preference to the above space-group names.
They are only intended as comments.
;
_shelx_estimated_absorpt_t_min 0.977
_shelx_estimated_absorpt_t_max 0.989
_oxdiff_exptl_absorpt_empirical_full_min 0.873
_oxdiff_exptl_absorpt_empirical_full_max 1.315
_oxdiff_exptl_absorpt_empirical_details
;
Empirical correction (ABSPACK) includes:
- Absorption correction using spherical harmonics
- Frame scaling
;

loop_
_space_group_symop_operation_xyz
'x, y, z'
'-x, -y, z+1/2'
'-x+1/2, y+1/2, z+1/2'
'x+1/2, -y+1/2, z'

loop_
_atom_site_label
_atom_site_type_symbol
_atom_site_fract_x
_atom_site_fract_y
_atom_site_fract_z
_atom_site_U_iso_or_equiv
_atom_site_adp_type
_atom_site_occupancy
_atom_site_site_symmetry_order
_atom_site_calc_flag
_atom_site_refinement_flags_posn
_atom_site_refinement_flags_adp
C1 C -0.0266(3) -0.2723(6) 0.34972(8) 0.0226(7) Uani 1 1 d . .
C2 C -0.1229(3) -0.4426(6) 0.35212(8) 0.0244(7) Uani 1 1 d . .
C3 C -0.1460(3) -0.6440(6) 0.32918(8) 0.0262(7) Uani 1 1 d . .
C4 C -0.0723(3) -0.6788(7) 0.30185(8) 0.0295(8) Uani 1 1 d . .
C5 C 0.0238(3) -0.5122(7) 0.29819(8) 0.0306(8) Uani 1 1 d . .
C6 C 0.0449(3) -0.3133(7) 0.32160(9) 0.0285(7) Uani 1 1 d . .
C7 C -0.0024(3) -0.0683(7) 0.37442(8) 0.0262(7) Uani 1 1 d . .
C8 C 0.0196(3) 0.1035(6) 0.39524(8) 0.0254(7) Uani 1 1 d . .
C9 C 0.0512(3) 0.3097(6) 0.41917(8) 0.0227(7) Uani 1 1 d . .
C10 C 0.1639(3) 0.4207(6) 0.41827(8) 0.0261(7) Uani 1 1 d . .
H1 H 0.218388 0.358564 0.401893 0.031 Uiso 1 1 calc R U
C11 C 0.1959(3) 0.6190(7) 0.44098(8) 0.0260(7) Uani 1 1 d . .
H2 H 0.272836 0.691172 0.440157 0.031 Uiso 1 1 calc R U
C12 C 0.1177(3) 0.7171(6) 0.46530(8) 0.0220(6) Uani 1 1 d . .
C13 C 0.0047(3) 0.6084(6) 0.46586(8) 0.0260(7) Uani 1 1 d . .
H3 H -0.050377 0.674359 0.481844 0.031 Uiso 1 1 calc R U
C14 C -0.0275(3) 0.4067(7) 0.44349(8) 0.0261(7) Uani 1 1 d . .
H4 H -0.103984 0.332368 0.444566 0.031 Uiso 1 1 calc R U
C15 C 0.1541(3) 0.9255(6) 0.48840(8) 0.0249(7) Uani 1 1 d . .
C16 C 0.1885(3) 1.0981(6) 0.50745(8) 0.0248(7) Uani 1 1 d . .
C17 C 0.2354(3) 1.2993(6) 0.53011(8) 0.0239(7) Uani 1 1 d . .
C18 C 0.3545(3) 1.3640(7) 0.52878(8) 0.0282(7) Uani 1 1 d . .
H5 H 0.402860 1.277352 0.512489 0.034 Uiso 1 1 calc R U
C19 C 0.4025(3) 1.5509(7) 0.55066(9) 0.0287(7) Uani 1 1 d . .
H6 H 0.483571 1.591047 0.549494 0.034 Uiso 1 1 calc R U
C20 C 0.3331(3) 1.6808(6) 0.57442(8) 0.0262(7) Uani 1 1 d . .
C21 C 0.2146(3) 1.6267(7) 0.57577(9) 0.0289(8) Uani 1 1 d . .
H7 H 0.166190 1.719404 0.591524 0.035 Uiso 1 1 calc R U
C22 C 0.1671(3) 1.4353(7) 0.55382(8) 0.0278(7) Uani 1 1 d . .
H8 H 0.085988 1.396197 0.555032 0.033 Uiso 1 1 calc R U
O1 O 0.3918(2) 1.8561(5) 0.59528(6) 0.0359(6) Uani 1 1 d . .
C23 C 0.3264(3) 2.0033(8) 0.62023(9) 0.0391(9) Uani 1 1 d . .
H9 H 0.282940 1.875250 0.634918 0.047 Uiso 1 1 calc R U
H10 H 0.269757 2.126995 0.609179 0.047 Uiso 1 1 calc R U
C24 C 0.4131(4) 2.1650(7) 0.64082(10) 0.0426(10) Uani 1 1 d . .
H11 H 0.369967 2.291335 0.655826 0.051 Uiso 1 1 calc R U
H12 H 0.461537 2.276239 0.625354 0.051 Uiso 1 1 calc R U
C25 C 0.4926(4) 1.9874(8) 0.66219(10) 0.0413(9) Uani 1 1 d . .
H13 H 0.537680 1.866175 0.647039 0.050 Uiso 1 1 calc R U
H14 H 0.443690 1.870544 0.676895 0.050 Uiso 1 1 calc R U
C26 C 0.5773(4) 2.1455(8) 0.68419(10) 0.0442(10) Uani 1 1 d . .
H15 H 0.624059 2.268032 0.669631 0.053 Uiso 1 1 calc R U
H16 H 0.532249 2.260787 0.700066 0.053 Uiso 1 1 calc R U
C27 C 0.6593(4) 1.9660(9) 0.70428(11) 0.0535(11) Uani 1 1 d . .
H17 H 0.708167 1.860381 0.688316 0.064 Uiso 1 1 calc R U
H18 H 0.612418 1.834370 0.717523 0.064 Uiso 1 1 calc R U
C28 C 0.7391(4) 2.1203(11) 0.72830(12) 0.0622(14) Uani 1 1 d . .
H19 H 0.783236 2.257657 0.715647 0.093 Uiso 1 1 calc R U
H20 H 0.793377 1.992425 0.739024 0.093 Uiso 1 1 calc R U
H21 H 0.691961 2.210310 0.745716 0.093 Uiso 1 1 calc R U
F1 F -0.19541(18) -0.4139(4) 0.37854(5) 0.0398(5) Uani 1 1 d . .
F2 F -0.23603(18) -0.8137(4) 0.33332(6) 0.0416(6) Uani 1 1 d . .
F3 F -0.0926(2) -0.8782(4) 0.27945(5) 0.0479(6) Uani 1 1 d . .
F4 F 0.0946(2) -0.5448(5) 0.27151(6) 0.0558(7) Uani 1 1 d . .
F5 F 0.13803(19) -0.1515(5) 0.31698(6) 0.0454(6) Uani 1 1 d . .

loop_
_atom_site_aniso_label
_atom_site_aniso_U_11
_atom_site_aniso_U_22
_atom_site_aniso_U_33
_atom_site_aniso_U_23
_atom_site_aniso_U_13
_atom_site_aniso_U_12
C1 0.0244(16) 0.0188(15) 0.0246(15) -0.0007(13) -0.0055(14) 0.0025(12)
C2 0.0246(17) 0.0252(16) 0.0235(16) -0.0009(14) 0.0017(14) 0.0038(13)
C3 0.0244(17) 0.0236(16) 0.0305(18) 0.0024(14) -0.0089(14) -0.0036(13)
C4 0.043(2) 0.0220(17) 0.0241(17) -0.0041(14) -0.0092(15) 0.0013(15)
C5 0.0336(19) 0.0353(19) 0.0228(17) -0.0035(15) 0.0047(15) 0.0035(15)
C6 0.0261(18) 0.0280(17) 0.0312(18) 0.0000(15) 0.0000(14) -0.0023(14)
C7 0.0283(17) 0.0240(17) 0.0265(18) 0.0008(14) -0.0061(14) 0.0019(13)
C8 0.0283(18) 0.0215(16) 0.0264(16) 0.0016(14) -0.0063(14) 0.0008(13)
C9 0.0284(17) 0.0187(16) 0.0211(15) -0.0003(12) -0.0076(13) 0.0011(13)
C10 0.0281(18) 0.0237(17) 0.0266(17) -0.0002(14) 0.0018(15) 0.0012(13)
C11 0.0244(17) 0.0264(17) 0.0271(17) 0.0002(14) -0.0024(14) -0.0039(14)
C12 0.0287(17) 0.0161(15) 0.0213(14) 0.0012(13) -0.0055(13) 0.0008(12)
C13 0.0266(17) 0.0275(17) 0.0239(16) -0.0004(14) -0.0004(14) 0.0005(13)
C14 0.0218(17) 0.0260(17) 0.0306(17) -0.0006(14) -0.0033(14) -0.0052(13)
C15 0.0296(18) 0.0239(16) 0.0211(15) 0.0024(14) -0.0027(14) 0.0018(14)
C16 0.0297(18) 0.0220(16) 0.0229(15) 0.0026(14) -0.0022(14) 0.0004(13)
C17 0.0307(18) 0.0199(16) 0.0211(15) 0.0008(13) -0.0036(14) -0.0011(13)
C18 0.0316(19) 0.0307(18) 0.0223(16) -0.0053(14) 0.0007(14) 0.0012(14)
C19 0.0244(17) 0.0325(17) 0.0291(17) -0.0053(15) -0.0013(15) -0.0031(14)
C20 0.0341(19) 0.0237(16) 0.0208(15) 0.0000(13) -0.0052(14) -0.0037(14)
C21 0.0335(19) 0.0284(17) 0.0248(17) -0.0034(14) -0.0001(14) 0.0035(14)
C22 0.0245(17) 0.0292(17) 0.0297(18) 0.0002(14) -0.0033(14) -0.0015(14)
O1 0.0412(14) 0.0374(14) 0.0291(12) -0.0131(11) -0.0021(11) -0.0103(12)
C23 0.049(2) 0.035(2) 0.034(2) -0.0093(17) -0.0101(18) 0.0025(18)
C24 0.060(3) 0.032(2) 0.036(2) -0.0097(17) -0.0142(19) -0.0008(19)
C25 0.052(2) 0.039(2) 0.0333(18) -0.0036(17) -0.0076(18) -0.0027(19)
C26 0.051(3) 0.044(2) 0.038(2) -0.0063(18) -0.0060(19) -0.0063(18)
C27 0.062(3) 0.060(3) 0.038(2) -0.006(2) -0.016(2) 0.002(2)
C28 0.064(3) 0.077(4) 0.046(3) -0.011(2) -0.018(2) 0.001(3)
F1 0.0381(13) 0.0453(13) 0.0361(12) -0.0068(10) 0.0111(10) -0.0047(10)
F2 0.0367(12) 0.0345(12) 0.0536(13) -0.0005(10) -0.0047(10) -0.0126(9)
F3 0.0715(17) 0.0350(12) 0.0371(13) -0.0156(10) -0.0098(11) -0.0023(11)
F4 0.0638(17) 0.0634(16) 0.0401(13) -0.0130(13) 0.0234(12) -0.0034(13)
F5 0.0358(12) 0.0471(13) 0.0532(14) -0.0038(11) 0.0073(11) -0.0161(10)

loop_
_atom_type_symbol
_atom_type_description
_atom_type_scat_dispersion_real
_atom_type_scat_dispersion_imag
_atom_type_scat_source
C C 0.0033 0.0016 'International Tables Vol C Tables 4.2.6.8 and 6.1.1.4'
H H 0.0000 0.0000 'International Tables Vol C Tables 4.2.6.8 and 6.1.1.4'
F F 0.0171 0.0103 'International Tables Vol C Tables 4.2.6.8 and 6.1.1.4'
O O 0.0106 0.0060 'International Tables Vol C Tables 4.2.6.8 and 6.1.1.4'

loop_
_geom_angle_atom_site_label_1
_geom_angle_atom_site_label_2
_geom_angle_atom_site_label_3
_geom_angle
C2 C1 C6 115.7(3)
C2 C1 C7 122.1(3)
C6 C1 C7 122.2(3)
F1 C2 C3 118.3(3)
F1 C2 C1 118.8(3)
C3 C2 C1 122.9(3)
F2 C3 C2 121.2(3)
F2 C3 C4 119.4(3)
C2 C3 C4 119.4(3)
F3 C4 C5 120.1(3)
F3 C4 C3 120.1(3)
C5 C4 C3 119.7(3)
F4 C5 C6 120.8(3)
F4 C5 C4 119.6(3)
C6 C5 C4 119.6(3)
F5 C6 C5 118.1(3)
F5 C6 C1 119.3(3)
C5 C6 C1 122.6(3)
C8 C7 C1 179.2(4)
C7 C8 C9 177.1(4)
C10 C9 C14 118.5(3)
C10 C9 C8 119.4(3)
C14 C9 C8 122.1(3)
C11 C10 C9 120.3(3)
C11 C10 H1 119.9
C9 C10 H1 119.9
C10 C11 C12 121.5(3)
C10 C11 H2 119.3
C12 C11 H2 119.3
C13 C12 C11 118.1(3)
C13 C12 C15 122.0(3)
C11 C12 C15 119.8(3)
C14 C13 C12 120.7(3)
C14 C13 H3 119.6
C12 C13 H3 119.6
C13 C14 C9 120.8(3)
C13 C14 H4 119.6
C9 C14 H4 119.6
C16 C15 C12 177.7(4)
C15 C16 C17 177.2(4)
C22 C17 C18 117.6(3)
C22 C17 C16 122.6(3)
C18 C17 C16 119.7(3)
C19 C18 C17 121.1(3)
C19 C18 H5 119.5
C17 C18 H5 119.5
C18 C19 C20 120.2(3)
C18 C19 H6 119.9
C20 C19 H6 119.9
O1 C20 C21 125.4(3)
O1 C20 C19 114.6(3)
C21 C20 C19 120.0(3)
C20 C21 C22 119.3(3)
C20 C21 H7 120.4
C22 C21 H7 120.4
C21 C22 C17 121.7(3)
C21 C22 H8 119.2
C17 C22 H8 119.2
C20 O1 C23 118.3(3)
O1 C23 C24 107.0(3)
O1 C23 H9 110.3
C24 C23 H9 110.3
O1 C23 H10 110.3
C24 C23 H10 110.3
H9 C23 H10 108.6
C23 C24 C25 113.2(3)
C23 C24 H11 108.9
C25 C24 H11 108.9
C23 C24 H12 108.9
C25 C24 H12 108.9
H11 C24 H12 107.8
C24 C25 C26 114.2(3)
C24 C25 H13 108.7
C26 C25 H13 108.7
C24 C25 H14 108.7
C26 C25 H14 108.7
H13 C25 H14 107.6
C27 C26 C25 113.7(3)
C27 C26 H15 108.8
C25 C26 H15 108.8
C27 C26 H16 108.8
C25 C26 H16 108.8
H15 C26 H16 107.7
C26 C27 C28 114.3(4)
C26 C27 H17 108.7
C28 C27 H17 108.7
C26 C27 H18 108.7
C28 C27 H18 108.7
H17 C27 H18 107.6
C27 C28 H19 109.5
C27 C28 H20 109.5
H19 C28 H20 109.5
C27 C28 H21 109.5
H19 C28 H21 109.5
H20 C28 H21 109.5

loop_
_geom_bond_atom_site_label_1
_geom_bond_atom_site_label_2
_geom_bond_distance
C1 C2 1.387(4)
C1 C6 1.396(5)
C1 C7 1.426(5)
C2 F1 1.342(4)
C2 C3 1.367(4)
C3 F2 1.336(4)
C3 C4 1.382(5)
C4 F3 1.340(4)
C4 C5 1.379(5)
C5 F4 1.341(4)
C5 C6 1.366(5)
C6 F5 1.342(4)
C7 C8 1.205(4)
C8 C9 1.432(4)
C9 C10 1.401(5)
C9 C14 1.401(5)
C10 C11 1.374(5)
C10 H1 0.9500
C11 C12 1.399(5)
C11 H2 0.9500
C12 C13 1.400(4)
C12 C15 1.433(4)
C13 C14 1.377(4)
C13 H3 0.9500
C14 H4 0.9500
C15 C16 1.200(4)
C16 C17 1.437(5)
C17 C22 1.391(5)
C17 C18 1.401(5)
C18 C19 1.376(5)
C18 H5 0.9500
C19 C20 1.386(5)
C19 H6 0.9500
C20 O1 1.369(4)
C20 C21 1.384(5)
C21 C22 1.389(5)
C21 H7 0.9500
C22 H8 0.9500
O1 C23 1.434(4)
C23 C24 1.509(5)
C23 H9 0.9900
C23 H10 0.9900
C24 C25 1.517(5)
C24 H11 0.9900
C24 H12 0.9900
C25 C26 1.516(5)
C25 H13 0.9900
C25 H14 0.9900
C26 C27 1.513(6)
C26 H15 0.9900
C26 H16 0.9900
C27 C28 1.519(6)
C27 H17 0.9900
C27 H18 0.9900
C28 H19 0.9800
C28 H20 0.9800
C28 H21 0.9800

loop_
_geom_torsion_atom_site_label_1
_geom_torsion_atom_site_label_2
_geom_torsion_atom_site_label_3
_geom_torsion_atom_site_label_4
_geom_torsion
C6 C1 C2 F1 -179.9(3)
C7 C1 C2 F1 0.0(5)
C6 C1 C2 C3 1.8(5)
C7 C1 C2 C3 -178.2(3)
F1 C2 C3 F2 -2.0(5)
C1 C2 C3 F2 176.3(3)
F1 C2 C3 C4 -179.6(3)
C1 C2 C3 C4 -1.4(5)
F2 C3 C4 F3 1.2(5)
C2 C3 C4 F3 178.9(3)
F2 C3 C4 C5 -177.1(3)
C2 C3 C4 C5 0.6(5)
F3 C4 C5 F4 2.2(5)
C3 C4 C5 F4 -179.5(3)
F3 C4 C5 C6 -178.6(3)
C3 C4 C5 C6 -0.3(5)
F4 C5 C6 F5 0.3(5)
C4 C5 C6 F5 -178.9(3)
F4 C5 C6 C1 180.0(3)
C4 C5 C6 C1 0.8(5)
C2 C1 C6 F5 178.2(3)
C7 C1 C6 F5 -1.8(5)
C2 C1 C6 C5 -1.5(5)
C7 C1 C6 C5 178.5(3)
C14 C9 C10 C11 0.4(5)
C8 C9 C10 C11 179.9(3)
C9 C10 C11 C12 -0.5(5)
C10 C11 C12 C13 -0.3(5)
C10 C11 C12 C15 -179.5(3)
C11 C12 C13 C14 1.3(5)
C15 C12 C13 C14 -179.5(3)
C12 C13 C14 C9 -1.4(5)
C10 C9 C14 C13 0.6(5)
C8 C9 C14 C13 -179.0(3)
C22 C17 C18 C19 1.4(5)
C16 C17 C18 C19 -178.4(3)
C17 C18 C19 C20 -0.5(5)
C18 C19 C20 O1 178.3(3)
C18 C19 C20 C21 -1.3(5)
O1 C20 C21 C22 -177.5(3)
C19 C20 C21 C22 2.0(5)
C20 C21 C22 C17 -1.0(5)
C18 C17 C22 C21 -0.7(5)
C16 C17 C22 C21 179.2(3)
C21 C20 O1 C23 -1.7(5)
C19 C20 O1 C23 178.8(3)
C20 O1 C23 C24 176.4(3)
O1 C23 C24 C25 -67.7(4)
C23 C24 C25 C26 -177.7(3)
C24 C25 C26 C27 -177.6(4)
C25 C26 C27 C28 -175.9(4)
